data_4064198
loop_
_publ_author_name
'Diebolt, Olivier'
'Fortman, George C.'
'Clavier, Herv\'e'
'Slawin, Alexandra M. Z.'
'Escudero-Ad\'an, Eduardo C.'
'Benet-Buchholz, Jordi'
'Nolan, Steven P.'

_publ_section_title
;
 Steric and Electronic Parameters Characterizing Bulky and Electron-Rich
 Dialkylbiarylphosphines
;
_journal_issue 6
_journal_name_full Organometallics
_journal_page_first 1668
_journal_paper_doi 10.1021/om101174x
_journal_volume 30
_journal_year 2011
_chemical_formula_sum 'C27 H33 Cl Ir O2 P'
_chemical_formula_weight 648.15
_chemical_name_systematic
; 
 ? 
;
_space_group_IT_number 2
_symmetry_cell_setting triclinic
_symmetry_space_group_name_Hall '-P 1'
_symmetry_space_group_name_H-M 'P -1'
_atom_sites_solution_hydrogens geom
_atom_sites_solution_primary direct
_atom_sites_solution_secondary difmap
_audit_creation_method SHELXL-97
_cell_angle_alpha 75.225(14)
_cell_angle_beta 88.737(15)
_cell_angle_gamma 71.842(14)
_cell_formula_units_Z 2
_cell_length_a 9.031(3)
_cell_length_b 10.767(3)
_cell_length_c 13.915(4)
_cell_measurement_reflns_used 5565
_cell_measurement_temperature 100(2)
_cell_measurement_theta_max 33.78
_cell_measurement_theta_min 3.19
_cell_volume 1240.7(7)
_computing_cell_refinement 'Bruker APEX2 v2009.1-0'
_computing_data_collection 'Bruker APEX2 v2009.1-0'
_computing_data_reduction 'Bruker SAINT V7.60A'
_computing_molecular_graphics 'Bruker SHELXTL'
_computing_publication_material 'Bruker SHELXTL'
_computing_structure_refinement 'SHELXS-97 (Sheldrick, 2008)'
_computing_structure_solution 'SHELXS-97 (Sheldrick, 2008)'
_diffrn_ambient_temperature 100(2)
_diffrn_detector_area_resol_mean 512
_diffrn_detector_type '4K CCD area detector APEX II'
_diffrn_measured_fraction_theta_full 0.941
_diffrn_measured_fraction_theta_max 0.827
_diffrn_measurement_device_type 'Kappa 4-axis goniometer bruker-nonius'
_diffrn_measurement_method
;
 Fullsphere data collection, phi and omega scans
;
_diffrn_measurement_specimen_support 'magnetic support whith 10 micron nylon fiber cryoloop'
_diffrn_radiation_monochromator 'Multilayer Montel 200 mirrors'
_diffrn_radiation_type MoK\a
_diffrn_radiation_wavelength 0.71073
_diffrn_reflns_av_R_equivalents 0.0373
_diffrn_reflns_av_sigmaI/netI 0.0481
_diffrn_reflns_limit_h_max 16
_diffrn_reflns_limit_h_min -7
_diffrn_reflns_limit_k_max 19
_diffrn_reflns_limit_k_min -18
_diffrn_reflns_limit_l_max 24
_diffrn_reflns_limit_l_min -25
_diffrn_reflns_number 29133
_diffrn_reflns_theta_full 27.50
_diffrn_reflns_theta_max 40.00
_diffrn_reflns_theta_min 3.19
_diffrn_source 'rotating anode X-ray tube'
_diffrn_source_current 70
_diffrn_source_power 50
_diffrn_source_size '3 mm x 0.3 mm fine focus'
_diffrn_source_type 'Bruker-Nonius FR 591'
_exptl_absorpt_coefficient_mu 5.574
_exptl_absorpt_correction_T_max 1.0
_exptl_absorpt_correction_T_min 0.53
_exptl_absorpt_correction_type empirical
_exptl_absorpt_process_details
; 
 SADABS Version 2008/1 Bruker-Nonius
 Blessing, Acta Cryst. (1995) A51 33-38
;
_exptl_crystal_colour colorless
_exptl_crystal_density_diffrn 1.735
_exptl_crystal_density_method 'not measured'
_exptl_crystal_description block
_exptl_crystal_F_000 640
_exptl_crystal_size_max 0.40
_exptl_crystal_size_mid 0.20
_exptl_crystal_size_min 0.20
_refine_diff_density_max 3.023
_refine_diff_density_min -1.297
_refine_diff_density_rms 0.121
_refine_ls_extinction_method none
_refine_ls_goodness_of_fit_ref 1.024
_refine_ls_hydrogen_treatment noref
_refine_ls_matrix_type full
_refine_ls_number_parameters 290
_refine_ls_number_reflns 12731
_refine_ls_number_restraints 0
_refine_ls_restrained_S_all 1.024
_refine_ls_R_factor_all 0.0531
_refine_ls_R_factor_gt 0.0338
_refine_ls_shift/su_max 0.004
_refine_ls_shift/su_mean 0.000
_refine_ls_structure_factor_coef Fsqd
_refine_ls_weighting_details 'calc w=1/[\s^2^(Fo^2^)+(0.0364P)^2^+0.1332P] where P=(Fo^2^+2Fc^2^)/3'
_refine_ls_weighting_scheme calc
_refine_ls_wR_factor_gt 0.0759
_refine_ls_wR_factor_ref 0.0829
_reflns_number_gt 9746
_reflns_number_total 12731
_reflns_threshold_expression >2sigma(I)
_cod_data_source_file om101174x_si_002.cif
_cod_data_source_block 4b
_cod_depositor_comments
;
The following automatic conversions were performed:
'_diffrn_measurement_specimen_suppport' tag replaced with
'_diffrn_measurement_specimen_support'.

Automatic conversion script
Id: cif_correct_tags 1440 2010-10-19 06:21:57Z saulius 

The following automatic conversions were performed:

'_symmetry_cell_setting' value 'Triclinic' changed to 'triclinic'
according to /home/saulius/struct/CIF-dictionaries/cif_core.dic
dictionary named 'cif_core.dic' version 2.4.1 from 2010-06-29.

Automatic conversion script
Id: cif_fix_values 1715 2011-07-08 13:25:40Z adriana 
;
_cod_original_cell_volume 1240.8(6)
_cod_original_sg_symbol_H-M P-1
_cod_database_code 4064198

loop_
_symmetry_equiv_pos_as_xyz
'x, y, z'
'-x, -y, -z'

loop_
_atom_site_label
_atom_site_type_symbol
_atom_site_fract_x
_atom_site_fract_y
_atom_site_fract_z
_atom_site_U_iso_or_equiv
_atom_site_adp_type
_atom_site_occupancy
_atom_site_symmetry_multiplicity
_atom_site_calc_flag
_atom_site_refinement_flags
Ir1 Ir 0.173563(11) 0.633609(8) 0.798890(6) 0.03148(3) Uani 1 1 d .
P1 P 0.36644(7) 0.72700(5) 0.72462(4) 0.02351(9) Uani 1 1 d .
Cl1 Cl 0.13409(11) 0.58898(8) 0.64800(6) 0.04868(16) Uani 1 1 d .
C1 C 0.2875(3) 0.8658(2) 0.61339(14) 0.0250(4) Uani 1 1 d .
O1 O -0.0485(4) 0.4858(3) 0.8884(3) 0.0778(9) Uani 1 1 d .
C2 C 0.3081(3) 0.8362(2) 0.52103(16) 0.0338(5) Uani 1 1 d .
H2A H 0.3659 0.7469 0.5184 0.041 Uiso 1 1 calc R
O2 O 0.2118(4) 0.7026(3) 0.98734(18) 0.0694(8) Uani 1 1 d .
C3 C 0.2472(4) 0.9325(3) 0.43409(16) 0.0382(6) Uani 1 1 d .
H3A H 0.2626 0.9092 0.3724 0.046 Uiso 1 1 calc R
C4 C 0.1638(4) 1.0630(3) 0.43573(16) 0.0371(5) Uani 1 1 d .
H4A H 0.1229 1.1302 0.3754 0.045 Uiso 1 1 calc R
C5 C 0.1406(3) 1.0947(2) 0.52576(16) 0.0342(5) Uani 1 1 d .
H5A H 0.0826 1.1845 0.5269 0.041 Uiso 1 1 calc R
C6 C 0.1994(3) 0.9989(2) 0.61463(14) 0.0267(4) Uani 1 1 d .
C7 C 0.1587(3) 1.0453(2) 0.70608(15) 0.0285(4) Uani 1 1 d .
C8 C 0.2096(4) 1.1474(2) 0.72611(19) 0.0365(5) Uani 1 1 d .
C9 C 0.1613(4) 1.1899(3) 0.8111(2) 0.0482(7) Uani 1 1 d .
H9A H 0.1972 1.2568 0.8270 0.058 Uiso 1 1 calc R
C10 C 0.0628(5) 1.1370(4) 0.8726(2) 0.0538(9) Uani 1 1 d .
H10A H 0.0305 1.1682 0.9301 0.065 Uiso 1 1 calc R
C11 C 0.0100(4) 1.0385(3) 0.85160(19) 0.0460(7) Uani 1 1 d .
H11A H -0.0587 1.0023 0.8941 0.055 Uiso 1 1 calc R
C12 C 0.0584(3) 0.9935(3) 0.76818(16) 0.0345(5) Uani 1 1 d .
H12A H 0.0225 0.9260 0.7533 0.041 Uiso 1 1 calc R
C13 C 0.3097(5) 1.2156(3) 0.6612(3) 0.0517(8) Uani 1 1 d .
H13A H 0.3878 1.2277 0.7026 0.078 Uiso 1 1 calc R
H13B H 0.2447 1.3042 0.6210 0.078 Uiso 1 1 calc R
H13C H 0.3625 1.1598 0.6171 0.078 Uiso 1 1 calc R
C14 C 0.4603(3) 0.7925(2) 0.80784(15) 0.0283(4) Uani 1 1 d .
H14A H 0.3731 0.8519 0.8371 0.034 Uiso 1 1 calc R
C15 C 0.5551(4) 0.6815(3) 0.89603(19) 0.0398(6) Uani 1 1 d .
H15A H 0.6524 0.6267 0.8733 0.048 Uiso 1 1 calc R
H15B H 0.4940 0.6209 0.9261 0.048 Uiso 1 1 calc R
C16 C 0.5944(5) 0.7472(4) 0.9730(2) 0.0577(9) Uani 1 1 d .
H16A H 0.4967 0.7976 0.9981 0.069 Uiso 1 1 calc R
H16B H 0.6573 0.6759 1.0301 0.069 Uiso 1 1 calc R
C17 C 0.6848(6) 0.8432(4) 0.9283(3) 0.0618(10) Uani 1 1 d .
H17A H 0.7889 0.7906 0.9121 0.074 Uiso 1 1 calc R
H17B H 0.7004 0.8901 0.9780 0.074 Uiso 1 1 calc R
C18 C 0.6004(5) 0.9478(3) 0.8346(2) 0.0483(7) Uani 1 1 d .
H18A H 0.5038 1.0098 0.8524 0.058 Uiso 1 1 calc R
H18B H 0.6679 1.0022 0.8039 0.058 Uiso 1 1 calc R
C19 C 0.5593(4) 0.8805(3) 0.76016(18) 0.0376(5) Uani 1 1 d .
H19A H 0.6561 0.8241 0.7381 0.045 Uiso 1 1 calc R
H19B H 0.5008 0.9506 0.7010 0.045 Uiso 1 1 calc R
C20 C 0.5115(3) 0.5939(2) 0.68055(16) 0.0290(4) Uani 1 1 d .
H20A H 0.4557 0.5801 0.6248 0.035 Uiso 1 1 calc R
C21 C 0.6522(3) 0.6305(3) 0.63519(19) 0.0355(5) Uani 1 1 d .
H21A H 0.7202 0.6356 0.6879 0.043 Uiso 1 1 calc R
H21B H 0.6171 0.7200 0.5860 0.043 Uiso 1 1 calc R
C22 C 0.7427(4) 0.5220(3) 0.5843(2) 0.0473(7) Uani 1 1 d .
H22A H 0.6759 0.5213 0.5291 0.057 Uiso 1 1 calc R
H22B H 0.8357 0.5440 0.5557 0.057 Uiso 1 1 calc R
C23 C 0.7938(4) 0.3837(3) 0.6571(3) 0.0556(8) Uani 1 1 d .
H23C H 0.8693 0.3818 0.7083 0.067 Uiso 1 1 calc R
H23D H 0.8471 0.3150 0.6214 0.067 Uiso 1 1 calc R
C24 C 0.6567(5) 0.3483(3) 0.7072(3) 0.0510(8) Uani 1 1 d .
H24A H 0.6951 0.2601 0.7577 0.061 Uiso 1 1 calc R
H24B H 0.5875 0.3392 0.6570 0.061 Uiso 1 1 calc R
C25 C 0.5645(4) 0.4559(2) 0.7571(2) 0.0417(6) Uani 1 1 d .
H25A H 0.6303 0.4594 0.8117 0.050 Uiso 1 1 calc R
H25B H 0.4722 0.4330 0.7861 0.050 Uiso 1 1 calc R
C26 C 0.0312(4) 0.5432(3) 0.8542(2) 0.0459(6) Uani 1 1 d .
C27 C 0.1990(4) 0.6752(3) 0.9155(2) 0.0436(6) Uani 1 1 d .

loop_
_atom_site_aniso_label
_atom_site_aniso_U_11
_atom_site_aniso_U_22
_atom_site_aniso_U_33
_atom_site_aniso_U_23
_atom_site_aniso_U_13
_atom_site_aniso_U_12
Ir1 0.02731(5) 0.02782(4) 0.03724(5) -0.00509(3) 0.00718(3) -0.00895(3)
P1 0.0226(3) 0.0220(2) 0.02351(19) -0.00443(16) 0.00233(16) -0.00495(18)
Cl1 0.0509(5) 0.0499(4) 0.0527(4) -0.0188(3) -0.0005(3) -0.0218(3)
C1 0.0258(10) 0.0235(8) 0.0237(7) -0.0056(6) 0.0026(6) -0.0056(7)
O1 0.068(2) 0.0777(19) 0.102(2) -0.0190(17) 0.0344(18) -0.0481(18)
C2 0.0406(14) 0.0316(10) 0.0267(9) -0.0105(8) 0.0028(8) -0.0054(9)
O2 0.085(2) 0.095(2) 0.0440(11) -0.0268(13) 0.0249(13) -0.0451(18)
C3 0.0470(16) 0.0409(12) 0.0230(8) -0.0081(8) 0.0024(8) -0.0089(11)
C4 0.0419(15) 0.0369(11) 0.0244(9) -0.0001(8) -0.0025(8) -0.0072(10)
C5 0.0392(14) 0.0268(9) 0.0287(9) -0.0029(7) -0.0003(8) -0.0027(9)
C6 0.0262(10) 0.0254(8) 0.0257(8) -0.0055(7) 0.0028(7) -0.0053(7)
C7 0.0291(11) 0.0262(8) 0.0252(8) -0.0068(7) 0.0019(7) -0.0015(8)
C8 0.0397(15) 0.0276(10) 0.0383(11) -0.0108(8) -0.0004(9) -0.0036(9)
C9 0.0521(19) 0.0439(14) 0.0469(14) -0.0239(12) -0.0042(12) -0.0027(13)
C10 0.053(2) 0.0642(19) 0.0356(12) -0.0246(13) -0.0001(11) 0.0037(15)
C11 0.0379(15) 0.0600(17) 0.0299(10) -0.0101(10) 0.0070(9) -0.0031(12)
C12 0.0310(12) 0.0362(11) 0.0298(9) -0.0062(8) 0.0036(8) -0.0037(9)
C13 0.064(2) 0.0373(13) 0.0583(17) -0.0104(12) 0.0060(15) -0.0234(14)
C14 0.0275(11) 0.0295(9) 0.0256(8) -0.0048(7) -0.0017(7) -0.0075(8)
C15 0.0383(15) 0.0386(12) 0.0353(11) -0.0013(9) -0.0090(9) -0.0083(11)
C16 0.068(3) 0.063(2) 0.0364(13) -0.0098(13) -0.0173(14) -0.0149(18)
C17 0.062(3) 0.068(2) 0.0610(19) -0.0226(17) -0.0210(17) -0.0210(19)
C18 0.055(2) 0.0474(15) 0.0516(15) -0.0158(13) -0.0066(13) -0.0257(15)
C19 0.0406(15) 0.0409(12) 0.0356(10) -0.0096(9) 0.0005(9) -0.0190(11)
C20 0.0261(11) 0.0245(8) 0.0327(9) -0.0078(7) 0.0038(7) -0.0027(7)
C21 0.0299(12) 0.0334(10) 0.0413(11) -0.0105(9) 0.0091(9) -0.0075(9)
C22 0.0374(16) 0.0491(15) 0.0541(15) -0.0212(13) 0.0159(12) -0.0066(12)
C23 0.0369(18) 0.0440(15) 0.077(2) -0.0240(14) 0.0064(15) 0.0057(12)
C24 0.0470(19) 0.0289(11) 0.0703(19) -0.0154(12) 0.0040(14) -0.0008(11)
C25 0.0443(16) 0.0250(9) 0.0449(12) -0.0028(9) 0.0070(11) -0.0015(10)
C26 0.0364(16) 0.0400(13) 0.0617(16) -0.0109(12) 0.0100(12) -0.0151(12)
C27 0.0403(16) 0.0455(14) 0.0440(13) -0.0057(11) 0.0169(11) -0.0182(12)

loop_
_atom_type_symbol
_atom_type_description
_atom_type_scat_dispersion_real
_atom_type_scat_dispersion_imag
_atom_type_scat_source
C C 0.0033 0.0016 'International Tables Vol C Tables 4.2.6.8 and 6.1.1.4'
H H 0.0000 0.0000 'International Tables Vol C Tables 4.2.6.8 and 6.1.1.4'
O O 0.0106 0.0060 'International Tables Vol C Tables 4.2.6.8 and 6.1.1.4'
P P 0.1023 0.0942 'International Tables Vol C Tables 4.2.6.8 and 6.1.1.4'
Cl Cl 0.1484 0.1585 'International Tables Vol C Tables 4.2.6.8 and 6.1.1.4'
Ir Ir -1.4442 7.9887 'International Tables Vol C Tables 4.2.6.8 and 6.1.1.4'

loop_
_geom_angle_atom_site_label_1
_geom_angle_atom_site_label_2
_geom_angle_atom_site_label_3
_geom_angle
C27 Ir1 C26 91.48(14)
C27 Ir1 Cl1 177.75(10)
C26 Ir1 Cl1 88.81(11)
C27 Ir1 P1 92.07(9)
C26 Ir1 P1 174.19(9)
Cl1 Ir1 P1 87.83(3)
C1 P1 C20 105.55(9)
C1 P1 C14 107.08(10)
C20 P1 C14 110.96(12)
C1 P1 Ir1 111.91(8)
C20 P1 Ir1 107.01(8)
C14 P1 Ir1 114.04(8)
C2 C1 C6 117.64(19)
C2 C1 P1 117.72(16)
C6 C1 P1 124.54(14)
C3 C2 C1 121.8(2)
C2 C3 C4 120.3(2)
C5 C4 C3 119.2(2)
C4 C5 C6 121.6(2)
C5 C6 C1 119.51(18)
C5 C6 C7 115.81(19)
C1 C6 C7 124.64(18)
C12 C7 C8 120.0(2)
C12 C7 C6 118.4(2)
C8 C7 C6 121.4(2)
C9 C8 C7 118.2(3)
C9 C8 C13 117.4(3)
C7 C8 C13 124.4(2)
C10 C9 C8 121.2(3)
C9 C10 C11 120.5(2)
C12 C11 C10 119.2(3)
C11 C12 C7 120.8(3)
C19 C14 C15 108.9(2)
C19 C14 P1 117.08(15)
C15 C14 P1 112.80(17)
C14 C15 C16 108.9(2)
C17 C16 C15 111.1(3)
C16 C17 C18 111.9(3)
C19 C18 C17 111.1(3)
C18 C19 C14 109.9(2)
C21 C20 C25 110.4(2)
C21 C20 P1 115.65(16)
C25 C20 P1 114.09(15)
C20 C21 C22 108.8(2)
C23 C22 C21 111.1(2)
C22 C23 C24 111.6(3)
C23 C24 C25 111.3(3)
C24 C25 C20 109.7(2)
O1 C26 Ir1 177.5(4)
O2 C27 Ir1 178.7(3)

loop_
_geom_bond_atom_site_label_1
_geom_bond_atom_site_label_2
_geom_bond_distance
Ir1 C27 1.826(3)
Ir1 C26 1.883(3)
Ir1 Cl1 2.3282(9)
Ir1 P1 2.3656(8)
P1 C1 1.828(2)
P1 C20 1.841(2)
P1 C14 1.841(2)
C1 C2 1.396(3)
C1 C6 1.410(3)
O1 C26 1.112(4)
C2 C3 1.369(3)
O2 C27 1.130(4)
C3 C4 1.378(4)
C4 C5 1.375(3)
C5 C6 1.383(3)
C6 C7 1.481(3)
C7 C12 1.383(4)
C7 C8 1.406(4)
C8 C9 1.388(3)
C8 C13 1.487(5)
C9 C10 1.372(6)
C10 C11 1.385(5)
C11 C12 1.381(3)
C14 C19 1.523(4)
C14 C15 1.526(3)
C15 C16 1.528(4)
C16 C17 1.516(6)
C17 C18 1.520(5)
C18 C19 1.517(4)
C20 C21 1.522(4)
C20 C25 1.531(3)
C21 C22 1.528(3)
C22 C23 1.510(5)
C23 C24 1.511(6)
C24 C25 1.517(4)

loop_
_geom_torsion_atom_site_label_1
_geom_torsion_atom_site_label_2
_geom_torsion_atom_site_label_3
_geom_torsion_atom_site_label_4
_geom_torsion
C27 Ir1 P1 C1 -119.91(12)
C26 Ir1 P1 C1 112.5(11)
Cl1 Ir1 P1 C1 57.84(7)
C27 Ir1 P1 C20 124.93(13)
C26 Ir1 P1 C20 -2.7(11)
Cl1 Ir1 P1 C20 -57.32(9)
C27 Ir1 P1 C14 1.83(13)
C26 Ir1 P1 C14 -125.8(11)
Cl1 Ir1 P1 C14 179.58(8)
C20 P1 C1 C2 18.7(2)
C14 P1 C1 C2 137.0(2)
Ir1 P1 C1 C2 -97.3(2)
C20 P1 C1 C6 -165.1(2)
C14 P1 C1 C6 -46.8(2)
Ir1 P1 C1 C6 78.8(2)
C6 C1 C2 C3 0.8(4)
P1 C1 C2 C3 177.2(2)
C1 C2 C3 C4 0.5(5)
C2 C3 C4 C5 -1.0(5)
C3 C4 C5 C6 0.3(5)
C4 C5 C6 C1 0.9(4)
C4 C5 C6 C7 -177.0(3)
C2 C1 C6 C5 -1.4(4)
P1 C1 C6 C5 -177.6(2)
C2 C1 C6 C7 176.3(2)
P1 C1 C6 C7 0.2(4)
C5 C6 C7 C12 111.2(3)
C1 C6 C7 C12 -66.6(3)
C5 C6 C7 C8 -63.7(3)
C1 C6 C7 C8 118.5(3)
C12 C7 C8 C9 2.5(4)
C6 C7 C8 C9 177.2(2)
C12 C7 C8 C13 -176.3(3)
C6 C7 C8 C13 -1.5(4)
C7 C8 C9 C10 -2.0(5)
C13 C8 C9 C10 176.9(3)
C8 C9 C10 C11 0.6(5)
C9 C10 C11 C12 0.4(5)
C10 C11 C12 C7 0.1(4)
C8 C7 C12 C11 -1.6(4)
C6 C7 C12 C11 -176.5(2)
C1 P1 C14 C19 -42.9(2)
C20 P1 C14 C19 71.8(2)
Ir1 P1 C14 C19 -167.23(16)
C1 P1 C14 C15 -170.39(18)
C20 P1 C14 C15 -55.7(2)
Ir1 P1 C14 C15 65.2(2)
C19 C14 C15 C16 62.0(3)
P1 C14 C15 C16 -166.3(2)
C14 C15 C16 C17 -58.2(4)
C15 C16 C17 C18 54.0(4)
C16 C17 C18 C19 -53.2(4)
C17 C18 C19 C14 57.1(4)
C15 C14 C19 C18 -61.8(3)
P1 C14 C19 C18 168.8(2)
C1 P1 C20 C21 64.1(2)
C14 P1 C20 C21 -51.6(2)
Ir1 P1 C20 C21 -176.60(16)
C1 P1 C20 C25 -166.3(2)
C14 P1 C20 C25 78.0(2)
Ir1 P1 C20 C25 -47.0(2)
C25 C20 C21 C22 59.8(3)
P1 C20 C21 C22 -168.8(2)
C20 C21 C22 C23 -58.0(4)
C21 C22 C23 C24 56.0(4)
C22 C23 C24 C25 -55.1(4)
C23 C24 C25 C20 56.3(4)
C21 C20 C25 C24 -59.3(3)
P1 C20 C25 C24 168.5(2)
C27 Ir1 C26 O1 -81(8)
Cl1 Ir1 C26 O1 101(8)
P1 Ir1 C26 O1 46(8)
C26 Ir1 C27 O2 -68(13)
Cl1 Ir1 C27 O2 29(14)
P1 Ir1 C27 O2 116(13)
